data_2012621
loop_
_publ_author_name
'Weil, Matthias'
'Kolitsch, Uwe'

_publ_section_title
;
 Hg~3~Se~3~O~10~, a mercury(II) compound with mixed-valence
 oxoselenium(IV/VI) anions
;
_journal_issue 4
_journal_name_full 'Acta Crystallographica Section C'
_journal_page_first i47
_journal_page_last i49
_journal_paper_doi 10.1107/S0108270102001920
_journal_volume 58
_journal_year 2002
_chemical_formula_iupac 'Hg3 Se3 O10'
_chemical_formula_structural 'Hg3 (Se O3)2 Se O4'
_chemical_formula_sum 'Hg3 O10 Se3'
_chemical_formula_weight 998.65
_chemical_name_systematic
;
Trimercury(II) {bis[selenite(IV)] selenate(VI)}]
;
_space_group_IT_number 4
_symmetry_cell_setting monoclinic
_symmetry_space_group_name_Hall 'P 2yb'
_symmetry_space_group_name_H-M 'P 1 21 1'
_atom_sites_solution_hydrogens none
_atom_sites_solution_primary direct
_atom_sites_solution_secondary difmap
_audit_creation_method SHELX97
_cell_angle_alpha 90
_cell_angle_beta 108.422(2)
_cell_angle_gamma 90
_cell_formula_units_Z 2
_cell_length_a 8.3979(9)
_cell_length_b 5.3327(6)
_cell_length_c 11.1482(12)
_cell_measurement_reflns_used 981
_cell_measurement_temperature 293(2)
_cell_measurement_theta_max 59.65
_cell_measurement_theta_min 5.34
_cell_volume 473.67(9)
_computing_cell_refinement 'SAINT (Siemens, 1996)'
_computing_data_collection 'SMART (Siemens, 1996)'
_computing_data_reduction SAINT
_computing_molecular_graphics 'ATOMS (Dowty, 1998)'
_computing_publication_material SHELXL97
_computing_structure_refinement 'SHELXL97 (Sheldrick, 1997)'
_computing_structure_solution 'SHELXS97 (Sheldrick, 1997)'
_diffrn_ambient_temperature 293(2)
_diffrn_measured_fraction_theta_full 0.972
_diffrn_measured_fraction_theta_max 0.972
_diffrn_measurement_device_type 'Siemens SMART CCD area-detector'
_diffrn_measurement_method \w
_diffrn_radiation_monochromator graphite
_diffrn_radiation_source 'fine-focus sealed tube'
_diffrn_radiation_type MoK\a
_diffrn_radiation_wavelength 0.71073
_diffrn_reflns_av_R_equivalents 0.060
_diffrn_reflns_av_sigmaI/netI 0.050
_diffrn_reflns_limit_h_max 11
_diffrn_reflns_limit_h_min -11
_diffrn_reflns_limit_k_max 7
_diffrn_reflns_limit_k_min -7
_diffrn_reflns_limit_l_max 15
_diffrn_reflns_limit_l_min -15
_diffrn_reflns_number 6813
_diffrn_reflns_theta_full 30.26
_diffrn_reflns_theta_max 30.26
_diffrn_reflns_theta_min 1.93
_exptl_absorpt_coefficient_mu 60.065
_exptl_absorpt_correction_T_max 0.446
_exptl_absorpt_correction_T_min 0.064
_exptl_absorpt_correction_type numerical
_exptl_absorpt_process_details '(HABITUS; Herrendorf, 1993-97)'
_exptl_crystal_colour colourless
_exptl_crystal_density_diffrn 7.002
_exptl_crystal_density_meas ?
_exptl_crystal_density_method 'not measured'
_exptl_crystal_description fragment
_exptl_crystal_F_000 844
_exptl_crystal_size_max 0.18
_exptl_crystal_size_mid 0.07
_exptl_crystal_size_min 0.04
_refine_diff_density_max 1.98
_refine_diff_density_min -1.51
_refine_ls_abs_structure_details 'Flack (1983)'
_refine_ls_abs_structure_Flack -0.015(11)
_refine_ls_extinction_coef 0.0090(3)
_refine_ls_extinction_expression Fc^*^=kFc[1+0.001xFc^2^\l^3^/sin(2\q)]^-1/4^
_refine_ls_extinction_method 'SHELXL97 (Sheldrick, 1997)'
_refine_ls_goodness_of_fit_ref 1.021
_refine_ls_hydrogen_treatment none
_refine_ls_matrix_type full
_refine_ls_number_parameters 146
_refine_ls_number_reflns 2684
_refine_ls_number_restraints 1
_refine_ls_restrained_S_all 1.021
_refine_ls_R_factor_all 0.032
_refine_ls_R_factor_gt 0.027
_refine_ls_shift/su_max 0.001
_refine_ls_shift/su_mean 0.000
_refine_ls_structure_factor_coef Fsqd
_refine_ls_weighting_details 'w = 1/[\s^2^(Fo^2^)+(0.025P)^2^] where P=(Fo^2^+2Fc^2^)/3'
_refine_ls_weighting_scheme calc
_refine_ls_wR_factor_gt 0.058
_refine_ls_wR_factor_ref 0.060
_reflns_number_gt 2435
_reflns_number_total 2684
_reflns_threshold_expression I>2\s(I)
_cod_data_source_file br1358.cif
_cod_data_source_block I
_cod_depositor_comments
;
The following automatic conversions were performed:

'_exptl_crystal_density_meas' value 'not measured' was changed to '?'
- the value is perceived as not measured.

Automatic conversion script
Id: cif_fix_values 3008 2015-01-20 13:52:24Z robertas 
;
_cod_original_sg_symbol_H-M 'P 21'
_cod_database_code 2012621
_cod_database_fobs_code 2012621

loop_
_symmetry_equiv_pos_as_xyz
'x, y, z'
'-x, y+1/2, -z'

loop_
_atom_site_label
_atom_site_fract_x
_atom_site_fract_y
_atom_site_fract_z
_atom_site_U_iso_or_equiv
_atom_site_adp_type
_atom_site_calc_flag
_atom_site_refinement_flags
_atom_site_occupancy
_atom_site_disorder_assembly
_atom_site_disorder_group
_atom_site_type_symbol
Hg1 0.00338(3) 0.24647(10) 0.12945(3) 0.01513(9) Uani d . 1 . . Hg
Hg2 0.00612(4) 0.25889(11) 0.62586(3) 0.01722(9) Uani d . 1 . . Hg
Hg3 0.37438(4) 0.74340(19) 0.20835(3) 0.02385(10) Uani d . 1 . . Hg
Se1 0.26005(9) 0.2248(3) 0.96051(7) 0.01227(17) Uani d . 1 . . Se
Se2 0.26538(10) 0.2866(2) 0.42224(8) 0.0120(2) Uani d . 1 . . Se
Se3 0.64667(9) 0.2506(4) 0.28524(7) 0.01271(15) Uani d . 1 . . Se
O1 0.1017(8) 0.1229(12) 0.8322(6) 0.0187(14) Uani d . 1 . . O
O2 0.1144(9) 0.4039(12) 0.4812(7) 0.0191(14) Uani d . 1 . . O
O3 0.1562(8) 0.0649(12) 0.3169(6) 0.0176(14) Uani d . 1 . . O
O4 0.1604(9) 0.4619(11) 0.0134(7) 0.0159(14) Uani d . 1 . . O
O5 0.2287(9) 0.0004(13) 0.0601(7) 0.0242(17) Uani d . 1 . . O
O6 0.2451(10) 0.5265(14) 0.3179(8) 0.0293(18) Uani d . 1 . . O
O7 0.5236(8) 0.0632(12) 0.3330(6) 0.0197(14) Uani d . 1 . . O
O8 0.5272(9) 0.4256(13) 0.1660(6) 0.0214(14) Uani d . 1 . . O
O9 0.7470(9) 0.4314(13) 0.4004(7) 0.0238(15) Uani d . 1 . . O
O10 0.7704(9) 0.0820(12) 0.2280(6) 0.0227(15) Uani d . 1 . . O

loop_
_atom_site_aniso_label
_atom_site_aniso_U_11
_atom_site_aniso_U_22
_atom_site_aniso_U_33
_atom_site_aniso_U_12
_atom_site_aniso_U_13
_atom_site_aniso_U_23
Hg1 0.01823(15) 0.01396(19) 0.01333(14) 0.0008(2) 0.00517(11) 0.0000(2)
Hg2 0.02466(17) 0.01580(19) 0.01375(14) -0.0026(2) 0.00971(12) -0.00090(18)
Hg3 0.02511(18) 0.01728(17) 0.02787(18) 0.0001(3) 0.00653(13) 0.0091(2)
Se1 0.0129(3) 0.0120(4) 0.0121(3) -0.0011(4) 0.0044(3) -0.0010(4)
Se2 0.0118(4) 0.0130(5) 0.0108(3) -0.0005(3) 0.0032(3) 0.0002(3)
Se3 0.0115(3) 0.0140(4) 0.0127(3) -0.0004(6) 0.0039(3) -0.0023(4)
O1 0.023(3) 0.020(3) 0.010(3) -0.009(3) 0.003(3) -0.001(2)
O2 0.021(4) 0.022(3) 0.019(3) 0.009(3) 0.015(3) 0.007(3)
O3 0.019(3) 0.017(3) 0.014(3) -0.004(3) 0.002(3) -0.004(3)
O4 0.023(4) 0.011(3) 0.019(4) 0.008(3) 0.014(3) 0.002(2)
O5 0.021(4) 0.022(4) 0.024(4) 0.004(3) -0.001(3) 0.007(3)
O6 0.030(4) 0.024(3) 0.041(5) 0.004(3) 0.022(4) 0.019(3)
O7 0.021(3) 0.021(3) 0.022(4) -0.004(3) 0.012(3) 0.002(3)
O8 0.019(4) 0.028(4) 0.016(3) 0.004(3) 0.004(3) 0.007(3)
O9 0.026(4) 0.021(3) 0.023(4) -0.007(3) 0.005(3) -0.011(3)
O10 0.027(4) 0.022(3) 0.023(4) 0.001(3) 0.014(3) -0.010(3)

loop_
_atom_type_symbol
_atom_type_description
_atom_type_scat_dispersion_real
_atom_type_scat_dispersion_imag
_atom_type_scat_source
O O 0.0106 0.0060 'International Tables Vol C Tables 4.2.6.8 and 6.1.1.4'
Se Se -0.0929 2.2259 'International Tables Vol C Tables 4.2.6.8 and 6.1.1.4'
Hg Hg -2.3894 9.2266 'International Tables Vol C Tables 4.2.6.8 and 6.1.1.4'

loop_
_geom_angle_atom_site_label_1
_geom_angle_atom_site_label_2
_geom_angle_atom_site_label_3
_geom_angle_site_symmetry_1
_geom_angle_site_symmetry_3
_geom_angle
_geom_angle_publ_flag
O1 Hg1 O3 2_556 . 109.8(2) ?
O1 Hg1 O4 2_556 2_545 121.6(2) ?
O3 Hg1 O4 . 2_545 113.0(2) ?
O1 Hg1 O4 2_556 . 89.5(2) ?
O3 Hg1 O4 . . 116.6(2) ?
O4 Hg1 O4 2_545 . 104.50(16) ?
O1 Hg1 O5 2_556 . 148.7(2) ?
O3 Hg1 O5 . . 79.0(2) ?
O4 Hg1 O5 2_545 . 78.2(3) ?
O4 Hg1 O5 . . 60.69(19) ?
O1 Hg1 O10 2_556 1_455 80.5(2) ?
O3 Hg1 O10 . 1_455 76.0(2) ?
O4 Hg1 O10 2_545 1_455 73.4(2) ?
O4 Hg1 O10 . 1_455 166.2(2) ?
O5 Hg1 O10 . 1_455 130.4(2) ?
O1 Hg1 O5 2_556 2 59.2(2) ?
O3 Hg1 O5 . 2 165.8(2) ?
O4 Hg1 O5 2_545 2 70.7(2) ?
O4 Hg1 O5 . 2 74.1(3) ?
O5 Hg1 O5 . 2 115.18(14) ?
O10 Hg1 O5 1_455 2 92.6(2) ?
O1 Hg1 O6 2_556 . 68.2(2) ?
O3 Hg1 O6 . . 59.0(2) ?
O4 Hg1 O6 2_545 . 170.0(2) ?
O4 Hg1 O6 . . 76.2(2) ?
O5 Hg1 O6 . . 93.9(2) ?
O10 Hg1 O6 1_455 . 108.2(2) ?
O5 Hg1 O6 2 . 118.6(2) ?
O2 Hg2 O2 . 2_546 97.12(17) ?
O2 Hg2 O1 . . 137.8(2) ?
O2 Hg2 O1 2_546 . 102.5(2) ?
O2 Hg2 O3 . 2_556 111.2(2) ?
O2 Hg2 O3 2_546 2_556 121.2(2) ?
O1 Hg2 O3 . 2_556 89.8(2) ?
O2 Hg2 O10 . 2_656 81.3(2) ?
O2 Hg2 O10 2_546 2_656 162.4(2) ?
O1 Hg2 O10 . 2_656 68.9(2) ?
O3 Hg2 O10 2_556 2_656 75.1(2) ?
O2 Hg2 O6 . 2_546 149.4(3) ?
O2 Hg2 O6 2_546 2_546 59.4(2) ?
O1 Hg2 O6 . 2_546 70.9(2) ?
O3 Hg2 O6 2_556 2_546 71.9(2) ?
O10 Hg2 O6 2_656 2_546 127.2(2) ?
O2 Hg2 O9 . 2_646 69.8(2) ?
O2 Hg2 O9 2_546 2_646 69.5(2) ?
O1 Hg2 O9 . 2_646 82.6(2) ?
O3 Hg2 O9 2_556 2_646 168.3(2) ?
O10 Hg2 O9 2_656 2_646 93.7(2) ?
O6 Hg2 O9 2_546 2_646 113.5(2) ?
O2 Hg2 O9 . 1_455 68.2(2) ?
O2 Hg2 O9 2_546 1_455 74.0(2) ?
O1 Hg2 O9 . 1_455 153.4(2) ?
O3 Hg2 O9 2_556 1_455 70.9(2) ?
O10 Hg2 O9 2_656 1_455 120.7(2) ?
O6 Hg2 O9 2_546 1_455 85.4(2) ?
O9 Hg2 O9 2_646 1_455 118.99(15) ?
O5 Hg3 O6 1_565 . 119.3(3) ?
O5 Hg3 O8 1_565 . 121.9(3) ?
O6 Hg3 O8 . . 97.7(3) ?
O5 Hg3 O7 1_565 1_565 93.4(3) ?
O6 Hg3 O7 . 1_565 108.9(3) ?
O8 Hg3 O7 . 1_565 116.4(2) ?
O5 Hg3 O4 1_565 . 71.3(2) ?
O6 Hg3 O4 . . 80.8(3) ?
O8 Hg3 O4 . . 72.7(2) ?
O7 Hg3 O4 1_565 . 164.7(2) ?
O5 Hg3 O3 1_565 1_565 71.6(2) ?
O6 Hg3 O3 . 1_565 67.0(2) ?
O8 Hg3 O3 . 1_565 164.1(2) ?
O7 Hg3 O3 1_565 1_565 67.8(2) ?
O4 Hg3 O3 . 1_565 107.15(18) ?
O5 Hg3 O9 1_565 . 155.5(2) ?
O6 Hg3 O9 . . 85.2(2) ?
O8 Hg3 O9 . . 48.2(2) ?
O7 Hg3 O9 1_565 . 77.2(2) ?
O4 Hg3 O9 . . 116.21(17) ?
O3 Hg3 O9 1_565 . 123.18(16) ?
O1 Se1 O5 . 1_556 94.7(3) y
O1 Se1 O4 . 1_556 100.8(3) y
O5 Se1 O4 1_556 1_556 95.8(3) y
O6 Se2 O3 . . 97.7(4) y
O6 Se2 O2 . . 93.5(3) y
O3 Se2 O2 . . 102.3(3) y
O9 Se3 O7 . . 109.2(3) y
O9 Se3 O10 . . 113.6(4) y
O7 Se3 O10 . . 109.4(4) y
O9 Se3 O8 . . 109.3(4) y
O7 Se3 O8 . . 108.4(3) y
O10 Se3 O8 . . 106.9(3) y

loop_
_geom_bond_atom_site_label_1
_geom_bond_atom_site_label_2
_geom_bond_site_symmetry_2
_geom_bond_distance
_geom_bond_publ_flag
Hg1 O1 2_556 2.287(6) y
Hg1 O3 . 2.293(7) y
Hg1 O4 2_545 2.312(7) y
Hg1 O4 . 2.411(7) y
Hg1 O5 . 2.612(8) y
Hg1 O10 1_455 2.677(7) y
Hg1 O5 2 2.738(8) y
Hg1 O6 . 2.840(9) y
Hg1 Se1 1_554 3.2821(8) ?
Hg1 Se2 . 3.3169(9) ?
Hg2 O2 . 2.226(6) y
Hg2 O2 2_546 2.295(7) y
Hg2 O1 . 2.301(6) y
Hg2 O3 2_556 2.340(6) y
Hg2 O10 2_656 2.686(7) y
Hg2 O6 2_546 2.686(8) y
Hg2 O9 2_646 2.796(7) y
Hg2 O9 1_455 2.906(8) y
Hg2 Se2 2_546 3.3252(15) ?
Hg2 Se2 2_556 3.5542(15) ?
Hg3 O5 1_565 2.197(7) y
Hg3 O6 . 2.201(7) y
Hg3 O8 . 2.263(7) y
Hg3 O7 1_565 2.304(7) y
Hg3 O4 . 2.782(7) y
Hg3 O3 1_565 3.027(6) y
Hg3 Se3 . 3.4103(15) ?
Hg3 Se3 1_565 3.4700(14) ?
Hg3 Se1 1_564 3.6702(12) ?
Se1 O1 . 1.705(6) y
Se1 O5 1_556 1.709(7) y
Se1 O4 1_556 1.720(6) y
Se2 O6 . 1.702(7) y
Se2 O3 . 1.714(6) y
Se2 O2 . 1.719(6) y
Se3 O9 . 1.613(7) y
Se3 O7 . 1.643(6) y
Se3 O10 . 1.647(6) y
Se3 O8 . 1.674(7) y
O1 Hg1 2_546 2.287(6) ?
O1 Hg1 2_556 3.501(6) ?
O1 Hg1 1_556 3.718(6) ?
O1 Hg3 2_546 3.931(7) ?
O2 Hg2 2_556 2.295(7) ?
O2 Hg2 2_546 3.676(7) ?
O3 Hg2 2_546 2.340(6) ?
O3 Hg3 1_545 3.027(6) ?
O3 Hg2 2_556 4.063(7) ?
O4 Se1 1_554 1.720(6) ?
O4 Hg1 2 2.312(7) ?
O5 Se1 1_554 1.709(7) ?
O5 Hg3 1_545 2.197(7) ?
O5 Hg1 2_545 2.738(8) ?
O6 Hg2 2_556 2.686(7) ?
O7 Hg3 1_545 2.304(7) ?
O7 Hg2 2_646 4.159(7) ?
O8 Hg3 1_545 3.935(7) ?
O9 Hg2 2_656 2.796(7) ?
O9 Hg2 1_655 2.906(8) ?
O10 Hg1 1_655 2.677(7) ?
O10 Hg2 2_646 2.686(7) ?
O10 Hg3 1_545 3.729(7) ?
O10 Hg2 2_656 4.156(7) ?
